data_2016089
loop_
_publ_author_name
'Guo, Ming-Lin'
'Guo, Chen-Hu'

_publ_section_title
;<i>catena</i>-Poly[[[triaquazinc(II)]-\m-2-nitroterephthalato-\k<i>O</i>^1^:\k^2^<i>O</i>^4^,<i>O</i>^4'^]
 monohydrate]
;
_journal_coeditor_code FA3096
_journal_issue 8
_journal_name_full 'Acta Crystallographica Section C'
_journal_page_first m352
_journal_page_last m354
_journal_paper_doi 10.1107/S0108270107030946
_journal_volume 63
_journal_year 2007
_chemical_formula_iupac '[Zn (C8 H3 N O6) (H2 O)3] , H2 O'
_chemical_formula_moiety 'C8 H9 N O9 Zn , H2 O'
_chemical_formula_sum 'C8 H11 N O10 Zn'
_chemical_formula_weight 346.55
_chemical_name_systematic
;
<i>catena</i>-Poly[[[triaquazinc(II)]-\m-2-nitroterephthalato-
\kO^1^:\k^2^O^4^:O^4'^] monohydrate]
;
_space_group_IT_number 14
_symmetry_cell_setting monoclinic
_symmetry_space_group_name_Hall '-P 2ybc'
_symmetry_space_group_name_H-M 'P 1 21/c 1'
_atom_sites_solution_hydrogens geom
_atom_sites_solution_primary direct
_atom_sites_solution_secondary difmap
_audit_creation_method SHELXL97
_cell_angle_alpha 90.00
_cell_angle_beta 102.633(16)
_cell_angle_gamma 90.00
_cell_formula_units_Z 4
_cell_length_a 7.8862(12)
_cell_length_b 20.501(5)
_cell_length_c 7.7119(13)
_cell_measurement_reflns_used 3987
_cell_measurement_temperature 294(2)
_cell_measurement_theta_max 26.36
_cell_measurement_theta_min 2.65
_cell_volume 1216.6(4)
_computing_cell_refinement SMART
_computing_data_collection 'SMART (Bruker, 1997)'
_computing_data_reduction 'SAINT (Bruker, 1997)'
_computing_molecular_graphics SHELXTL
_computing_publication_material SHELXTL
_computing_structure_refinement SHELXTL
_computing_structure_solution 'SHELXTL (Bruker, 2001)'
_diffrn_ambient_temperature 294(2)
_diffrn_measured_fraction_theta_full 0.997
_diffrn_measured_fraction_theta_max 0.997
_diffrn_measurement_device_type 'Bruker SMART CCD area-detector'
_diffrn_measurement_method '\f and \w'
_diffrn_radiation_monochromator graphite
_diffrn_radiation_source 'fine-focus sealed tube'
_diffrn_radiation_type MoK\a
_diffrn_radiation_wavelength 0.71073
_diffrn_reflns_av_R_equivalents 0.0313
_diffrn_reflns_av_sigmaI/netI 0.0328
_diffrn_reflns_limit_h_max 9
_diffrn_reflns_limit_h_min -9
_diffrn_reflns_limit_k_max 25
_diffrn_reflns_limit_k_min -25
_diffrn_reflns_limit_l_max 7
_diffrn_reflns_limit_l_min -9
_diffrn_reflns_number 6933
_diffrn_reflns_theta_full 26.38
_diffrn_reflns_theta_max 26.38
_diffrn_reflns_theta_min 1.99
_diffrn_standards_number 0
_exptl_absorpt_coefficient_mu 2.072
_exptl_absorpt_correction_T_max 0.845
_exptl_absorpt_correction_T_min 0.743
_exptl_absorpt_correction_type multi-scan
_exptl_absorpt_process_details '(SADABS; Sheldrick, 1996)'
_exptl_crystal_colour colourless
_exptl_crystal_density_diffrn 1.892
_exptl_crystal_density_method 'not measured'
_exptl_crystal_description needle
_exptl_crystal_F_000 704
_exptl_crystal_size_max 0.20
_exptl_crystal_size_mid 0.12
_exptl_crystal_size_min 0.08
_refine_diff_density_max 0.465
_refine_diff_density_min -0.594
_refine_ls_extinction_method none
_refine_ls_goodness_of_fit_ref 1.124
_refine_ls_hydrogen_treatment constr
_refine_ls_matrix_type full
_refine_ls_number_parameters 191
_refine_ls_number_reflns 2489
_refine_ls_number_restraints 36
_refine_ls_restrained_S_all 1.199
_refine_ls_R_factor_all 0.0409
_refine_ls_R_factor_gt 0.0339
_refine_ls_shift/su_max 0.001
_refine_ls_shift/su_mean 0.000
_refine_ls_structure_factor_coef Fsqd
_refine_ls_weighting_details 'calc w = 1/[\s^2^(Fo^2^)+(0.0293P)^2^+1.2254P] where P=(Fo^2^+2Fc^2^)/3'
_refine_ls_weighting_scheme calc
_refine_ls_wR_factor_gt 0.0781
_refine_ls_wR_factor_ref 0.0806
_reflns_number_gt 2153
_reflns_number_total 2489
_reflns_threshold_expression I>2\s(I)
_cod_data_source_file fa3096.cif
_cod_data_source_block I
_cod_original_sg_symbol_H-M 'P 21/c'
_cod_database_code 2016089
_cod_database_fobs_code 2016089

loop_
_symmetry_equiv_pos_as_xyz
'x, y, z'
'-x, y+1/2, -z+1/2'
'-x, -y, -z'
'x, -y-1/2, z-1/2'

loop_
_atom_site_type_symbol
_atom_site_label
_atom_site_fract_x
_atom_site_fract_y
_atom_site_fract_z
_atom_site_U_iso_or_equiv
_atom_site_adp_type
_atom_site_calc_flag
_atom_site_refinement_flags
_atom_site_occupancy
_atom_site_disorder_assembly
_atom_site_disorder_group
Zn Zn1 0.22101(4) 0.467979(15) 0.28529(4) 0.02152(12) Uani d . 1 . .
O O1 0.0652(3) 0.39115(10) 0.2286(3) 0.0309(5) Uani d . 1 . .
O O2 -0.1723(3) 0.40738(11) 0.3381(4) 0.0447(6) Uani d . 1 . .
O O3 -0.0487(3) 0.05413(10) 0.2672(3) 0.0269(5) Uani d . 1 . .
O O4 -0.3295(3) 0.07002(9) 0.1823(3) 0.0253(4) Uani d . 1 . .
O O5 0.2112(3) 0.32597(11) 0.5516(3) 0.0390(6) Uani d U 1 . .
O O6 0.3313(4) 0.24550(15) 0.4486(5) 0.0745(10) Uani d U 1 . .
O O7 0.2489(3) 0.47581(10) 0.0228(3) 0.0341(5) Uani d . 1 . .
H H7A 0.1476 0.4708 -0.0428 0.041 Uiso d R 1 . .
H H7B 0.3275 0.4513 -0.0016 0.041 Uiso d R 1 . .
O O8 0.2161(3) 0.47102(9) 0.5550(3) 0.0275(5) Uani d . 1 . .
H H8A 0.2056 0.5100 0.5900 0.033 Uiso d R 1 . .
H H8B 0.1522 0.4428 0.5903 0.033 Uiso d R 1 . .
O O9 0.4523(3) 0.41850(11) 0.3481(3) 0.0345(5) Uani d . 1 . .
H H9A 0.5102 0.4196 0.4553 0.041 Uiso d R 1 . .
H H9B 0.5115 0.4139 0.2692 0.041 Uiso d R 1 . .
N N1 0.2041(4) 0.27768(13) 0.4582(4) 0.0337(6) Uani d U 1 . .
C C1 -0.0659(4) 0.37277(13) 0.2858(4) 0.0241(6) Uani d . 1 . .
C C2 -0.0942(4) 0.29950(13) 0.2839(4) 0.0215(6) Uani d . 1 . .
C C3 0.0347(4) 0.25498(13) 0.3568(4) 0.0226(6) Uani d U 1 . .
C C4 0.0096(4) 0.18809(13) 0.3430(4) 0.0233(6) Uani d . 1 . .
H H4 0.0987 0.1597 0.3932 0.028 Uiso calc R 1 . .
C C5 -0.1496(4) 0.16416(13) 0.2534(4) 0.0197(6) Uani d . 1 . .
C C6 -0.2820(4) 0.20755(13) 0.1810(4) 0.0254(6) Uani d . 1 . .
H H6 -0.3897 0.1917 0.1220 0.030 Uiso calc R 1 . .
C C7 -0.2542(4) 0.27463(14) 0.1966(4) 0.0280(7) Uani d . 1 . .
H H7 -0.3437 0.3031 0.1480 0.034 Uiso calc R 1 . .
C C8 -0.1777(4) 0.09209(13) 0.2331(4) 0.0216(6) Uani d . 1 . .
O O10 0.4654(9) 0.1118(4) 0.4247(10) 0.0486(17) Uani d PU 0.74(2) A 1
H H10A 0.5747 0.1067 0.4381 0.058 Uiso d PR 0.74(2) A 1
H H10B 0.4192 0.1426 0.3569 0.058 Uiso d PR 0.74(2) A 1
O O10' 0.520(3) 0.0882(11) 0.484(2) 0.042(4) Uani d PU 0.26(2) A 2
H H11A 0.4983 0.0969 0.3728 0.051 Uiso d PR 0.26(2) A 2
H H11B 0.6271 0.0841 0.5343 0.051 Uiso d PR 0.26(2) A 2

loop_
_atom_site_aniso_label
_atom_site_aniso_U_11
_atom_site_aniso_U_22
_atom_site_aniso_U_33
_atom_site_aniso_U_12
_atom_site_aniso_U_13
_atom_site_aniso_U_23
Zn1 0.0253(2) 0.01378(17) 0.02494(19) -0.00018(14) 0.00439(13) 0.00049(13)
O1 0.0386(13) 0.0196(10) 0.0370(13) -0.0119(9) 0.0137(10) -0.0055(9)
O2 0.0514(16) 0.0201(11) 0.0701(18) -0.0018(11) 0.0300(14) -0.0123(11)
O3 0.0283(12) 0.0169(9) 0.0338(12) 0.0037(9) 0.0030(9) -0.0011(8)
O4 0.0257(11) 0.0174(9) 0.0314(11) -0.0055(9) 0.0028(9) -0.0007(8)
O5 0.0504(15) 0.0296(12) 0.0315(12) -0.0116(11) -0.0030(10) -0.0086(10)
O6 0.0327(15) 0.0563(17) 0.123(3) 0.0034(14) -0.0091(16) -0.0356(18)
O7 0.0362(13) 0.0399(13) 0.0260(11) 0.0002(11) 0.0063(9) -0.0012(9)
O8 0.0393(13) 0.0169(9) 0.0275(11) -0.0028(9) 0.0101(9) -0.0021(8)
O9 0.0295(12) 0.0420(13) 0.0308(12) 0.0098(10) 0.0038(9) -0.0015(10)
N1 0.0288(15) 0.0234(13) 0.0449(16) -0.0034(11) -0.0009(12) -0.0042(11)
C1 0.0324(17) 0.0160(14) 0.0232(15) -0.0034(12) 0.0044(12) -0.0042(11)
C2 0.0290(16) 0.0144(13) 0.0234(14) -0.0018(12) 0.0104(12) -0.0036(11)
C3 0.0230(15) 0.0190(13) 0.0254(14) -0.0053(11) 0.0045(11) -0.0050(11)
C4 0.0266(16) 0.0168(13) 0.0258(15) 0.0012(12) 0.0040(12) -0.0015(11)
C5 0.0233(15) 0.0135(12) 0.0231(14) -0.0027(11) 0.0067(11) -0.0009(10)
C6 0.0227(15) 0.0162(13) 0.0347(17) -0.0023(12) 0.0007(12) -0.0030(12)
C7 0.0272(17) 0.0163(14) 0.0386(18) 0.0022(12) 0.0032(13) 0.0018(12)
C8 0.0271(16) 0.0160(13) 0.0218(14) 0.0004(12) 0.0053(12) -0.0010(11)
O10 0.046(3) 0.043(3) 0.062(3) 0.000(2) 0.023(2) -0.002(2)
O10' 0.039(6) 0.051(6) 0.042(6) -0.009(4) 0.021(4) 0.000(4)

loop_
_atom_type_symbol
_atom_type_description
_atom_type_scat_dispersion_real
_atom_type_scat_dispersion_imag
_atom_type_scat_source
C C 0.0033 0.0016 'International Tables Vol C Tables 4.2.6.8 and 6.1.1.4'
H H 0.0000 0.0000 'International Tables Vol C Tables 4.2.6.8 and 6.1.1.4'
N N 0.0061 0.0033 'International Tables Vol C Tables 4.2.6.8 and 6.1.1.4'
O O 0.0106 0.0060 'International Tables Vol C Tables 4.2.6.8 and 6.1.1.4'
Zn Zn 0.2839 1.4301 'International Tables Vol C Tables 4.2.6.8 and 6.1.1.4'

loop_
_geom_angle_atom_site_label_1
_geom_angle_atom_site_label_2
_geom_angle_atom_site_label_3
_geom_angle_site_symmetry_1
_geom_angle_site_symmetry_3
_geom_angle
_geom_angle_publ_flag
O1 Zn1 O9 . . 97.77(9) y
O1 Zn1 O8 . . 95.59(8) y
O9 Zn1 O8 . . 89.37(9) y
O1 Zn1 O7 . . 92.22(9) y
O9 Zn1 O7 . . 89.44(9) y
O1 Zn1 O3 . 2 105.49(9) y
O8 Zn1 O3 . 2 90.80(8) y
O7 Zn1 O3 . 2 87.24(8) y
O9 Zn1 O4 . 2 97.85(8) y
O8 Zn1 O4 . 2 87.20(7) y
O7 Zn1 O4 . 2 85.32(8) y
O3 Zn1 O4 2 2 58.80(8) y
O8 Zn1 O7 . . 172.19(8) y
O9 Zn1 O3 . 2 156.60(9) y
O1 Zn1 O4 . 2 164.16(9) y
C1 O1 Zn1 . . 132.19(19) ?
C8 O3 Zn1 . 2_545 91.10(17) ?
C8 O4 Zn1 . 2_545 89.26(17) ?
Zn1 O7 H7A . . 106.4 ?
Zn1 O7 H7B . . 113.9 ?
H7A O7 H7B . . 115.6 ?
Zn1 O8 H8A . . 111.6 ?
Zn1 O8 H8B . . 116.1 ?
H8A O8 H8B . . 115.6 ?
Zn1 O9 H9A . . 118.4 ?
Zn1 O9 H9B . . 119.1 ?
H9A O9 H9B . . 115.9 ?
O6 N1 O5 . . 123.0(3) ?
O6 N1 C3 . . 117.5(3) ?
O5 N1 C3 . . 119.4(3) ?
O2 C1 O1 . . 127.5(3) y
O2 C1 C2 . . 117.6(3) ?
O1 C1 C2 . . 114.9(3) ?
C3 C2 C7 . . 117.4(3) ?
C3 C2 C1 . . 123.5(3) ?
C7 C2 C1 . . 118.9(3) ?
C4 C3 C2 . . 122.6(3) ?
C4 C3 N1 . . 116.9(3) ?
C2 C3 N1 . . 120.5(2) ?
C5 C4 C3 . . 119.2(3) ?
C5 C4 H4 . . 120.4 ?
C3 C4 H4 . . 120.4 ?
C4 C5 C6 . . 119.5(3) ?
C4 C5 C8 . . 120.0(3) ?
C6 C5 C8 . . 120.5(3) ?
C5 C6 C7 . . 120.4(3) ?
C5 C6 H6 . . 119.8 ?
C7 C6 H6 . . 119.8 ?
C2 C7 C6 . . 120.9(3) ?
C2 C7 H7 . . 119.6 ?
C6 C7 H7 . . 119.6 ?
O4 C8 O3 . . 120.8(3) ?
O4 C8 C5 . . 119.7(3) ?
O3 C8 C5 . . 119.5(3) ?
O4 C8 Zn1 . 2_545 61.36(14) ?
C5 C8 Zn1 . 2_545 177.2(2) ?
H10A O10 H10B . . 117.0 ?
H10A O10 H11A . . 56.6 ?
H10B O10 H11A . . 99.0 ?
H10A O10' H11A . . 54.0 ?
H10A O10' H11B . . 68.9 ?
H11A O10' H11B . . 116.4 ?

loop_
_geom_bond_atom_site_label_1
_geom_bond_atom_site_label_2
_geom_bond_site_symmetry_2
_geom_bond_distance
_geom_bond_publ_flag
Zn1 O3 2 2.211(2) y
Zn1 O4 2 2.253(2) y
Zn1 O1 . 1.987(2) y
Zn1 O9 . 2.051(2) y
Zn1 O8 . 2.089(2) y
Zn1 O7 . 2.090(2) y
O1 C1 . 1.267(4) y
O2 C1 . 1.232(4) y
O3 C8 . 1.262(4) y
O4 C8 . 1.259(4) y
O5 N1 . 1.218(3) ?
O6 N1 . 1.216(4) ?
O7 H7A . 0.8526 ?
O7 H7B . 0.8504 ?
O8 H8A . 0.8536 ?
O8 H8B . 0.8503 ?
O9 H9A . 0.8530 ?
O9 H9B . 0.8492 ?
N1 C3 . 1.469(4) ?
C1 C2 . 1.518(4) ?
C2 C3 . 1.390(4) ?
C2 C7 . 1.390(4) ?
C3 C4 . 1.386(4) ?
C4 C5 . 1.384(4) ?
C4 H4 . 0.9300 ?
C5 C6 . 1.392(4) ?
C5 C8 . 1.497(4) ?
C6 C7 . 1.394(4) ?
C6 H6 . 0.9300 ?
C7 H7 . 0.9300 ?
O10 H10A . 0.8515 ?
O10 H10B . 0.8486 ?
O10 H11A . 0.6061 ?
O10' H10A . 0.7188 ?
O10' H11A . 0.8535 ?
O10' H11B . 0.8516 ?

loop_
_geom_hbond_atom_site_label_D
_geom_hbond_atom_site_label_H
_geom_hbond_atom_site_label_A
_geom_hbond_site_symmetry_A
_geom_hbond_distance_DH
_geom_hbond_distance_HA
_geom_hbond_distance_DA
_geom_hbond_angle_DHA
O8 H8B O3 4_566 0.85 2.31 2.966(3) 134.6
O7 H7A O3 4_565 0.85 1.95 2.783(3) 164.2
O7 H7B O10 4_565 0.85 1.86 2.699(5) 169.4
O9 H9B O10' 4_565 0.85 2.22 2.977(14) 148.7
O7 H7B O10' 4_565 0.85 1.75 2.584(11) 167.1
O10 H10B O6 . 0.85 2.38 2.957(9) 126.2
O8 H8B O5 . 0.85 2.47 2.974(3) 118.8
O9 H9B O2 1_655 0.85 2.44 2.987(3) 123.1
O10 H10A O4 1_655 0.85 2.38 2.858(5) 115.8
O10' H11A O4 1_655 0.85 2.28 2.855(11) 125.3
O8 H8A O2 3_566 0.85 1.82 2.672(3) 177.3
O9 H9A O4 4_666 0.85 1.93 2.778(3) 170.3
O10' H11B O7 2_645 0.85 2.50 2.94(3) 113.1

loop_
_geom_torsion_atom_site_label_1
_geom_torsion_atom_site_label_2
_geom_torsion_atom_site_label_3
_geom_torsion_atom_site_label_4
_geom_torsion_site_symmetry_1
_geom_torsion
O9 Zn1 O1 C1 . 126.0(3)
O8 Zn1 O1 C1 . 35.9(3)
O7 Zn1 O1 C1 . -144.3(3)
O3 Zn1 O1 C1 2 -56.5(3)
O4 Zn1 O1 C1 2 -63.6(4)
C8 Zn1 O1 C1 2 -59.3(3)
Zn1 O1 C1 O2 . 30.8(5)
Zn1 O1 C1 C2 . -150.8(2)
O2 C1 C2 C3 . -130.5(3)
O1 C1 C2 C3 . 51.0(4)
O2 C1 C2 C7 . 53.1(4)
O1 C1 C2 C7 . -125.4(3)
C7 C2 C3 C4 . 1.0(4)
C1 C2 C3 C4 . -175.4(3)
C7 C2 C3 N1 . -177.1(3)
C1 C2 C3 N1 . 6.5(4)
O6 N1 C3 C4 . 35.4(4)
O5 N1 C3 C4 . -142.3(3)
O6 N1 C3 C2 . -146.4(3)
O5 N1 C3 C2 . 35.9(4)
C2 C3 C4 C5 . -0.1(4)
N1 C3 C4 C5 . 178.0(3)
C3 C4 C5 C6 . -0.8(4)
C3 C4 C5 C8 . 178.5(3)
C4 C5 C6 C7 . 0.7(4)
C8 C5 C6 C7 . -178.5(3)
C3 C2 C7 C6 . -1.0(4)
C1 C2 C7 C6 . 175.6(3)
C5 C6 C7 C2 . 0.2(5)
Zn1 O4 C8 O3 2_545 2.9(3)
Zn1 O4 C8 C5 2_545 -177.1(2)
Zn1 O3 C8 O4 2_545 -3.0(3)
Zn1 O3 C8 C5 2_545 177.0(2)
C4 C5 C8 O4 . 166.7(3)
C6 C5 C8 O4 . -14.1(4)
C4 C5 C8 O3 . -13.3(4)
C6 C5 C8 O3 . 165.9(3)
